data_2224040
loop_
_publ_author_name
'Guo, Huan-Mei'

_publ_section_title
;
 1-(4-Chlorophenyl)-3-(5-methyl-2-furyl)prop-2-en-1-one
;
_journal_coeditor_code TK2555
_journal_issue 11
_journal_name_full 'Acta Crystallographica Section E'
_journal_page_first o2921
_journal_paper_doi 10.1107/S1600536809044456
_journal_volume 65
_journal_year 2009
_chemical_formula_iupac 'C14 H11 Cl O2'
_chemical_formula_moiety 'C14 H11 Cl O2'
_chemical_formula_sum 'C14 H11 Cl O2'
_chemical_formula_weight 246.68
_chemical_name_systematic
;
1-(4-Chlorophenyl)-3-(5-methyl-2-furyl)prop-2-en-1-one
;
_space_group_IT_number 14
_symmetry_cell_setting monoclinic
_symmetry_space_group_name_Hall '-P 2yn'
_symmetry_space_group_name_H-M 'P 1 21/n 1'
_atom_sites_solution_hydrogens geom
_atom_sites_solution_primary direct
_atom_sites_solution_secondary difmap
_audit_creation_method SHELXL-97
_cell_angle_alpha 90
_cell_angle_beta 106.882(5)
_cell_angle_gamma 90
_cell_formula_units_Z 4
_cell_length_a 8.350(3)
_cell_length_b 15.732(5)
_cell_length_c 9.660(3)
_cell_measurement_reflns_used 2055
_cell_measurement_temperature 273(2)
_cell_measurement_theta_max 28.4
_cell_measurement_theta_min 2.6
_cell_volume 1214.3(7)
_computing_cell_refinement 'SAINT (Bruker, 1997)'
_computing_data_collection 'SMART (Bruker, 1997)'
_computing_data_reduction 'SAINT (Bruker, 1997)'
_computing_molecular_graphics 'SHELXTL (Sheldrick, 2008)'
_computing_publication_material 'SHELXTL (Sheldrick, 2008)'
_computing_structure_refinement 'SHELXL97 (Sheldrick, 2008)'
_computing_structure_solution 'SHELXS97 (Sheldrick, 2008)'
_diffrn_ambient_temperature 273(2)
_diffrn_measured_fraction_theta_full 0.981
_diffrn_measured_fraction_theta_max 0.981
_diffrn_measurement_device_type 'Bruker SMART CCD area-detector'
_diffrn_measurement_method '\f and \w'
_diffrn_radiation_monochromator graphite
_diffrn_radiation_source 'fine-focus sealed tube'
_diffrn_radiation_type MoK\a
_diffrn_radiation_wavelength 0.71073
_diffrn_reflns_av_R_equivalents 0.018
_diffrn_reflns_av_sigmaI/netI 0.019
_diffrn_reflns_limit_h_max 11
_diffrn_reflns_limit_h_min -10
_diffrn_reflns_limit_k_max 21
_diffrn_reflns_limit_k_min -20
_diffrn_reflns_limit_l_max 12
_diffrn_reflns_limit_l_min -11
_diffrn_reflns_number 7894
_diffrn_reflns_theta_full 28.4
_diffrn_reflns_theta_max 28.4
_diffrn_reflns_theta_min 2.6
_exptl_absorpt_coefficient_mu 0.300
_exptl_absorpt_correction_type none
_exptl_crystal_colour yellow
_exptl_crystal_density_diffrn 1.349
_exptl_crystal_density_method 'not measured'
_exptl_crystal_description block
_exptl_crystal_F_000 512
_exptl_crystal_size_max 0.50
_exptl_crystal_size_mid 0.30
_exptl_crystal_size_min 0.25
_refine_diff_density_max 0.32
_refine_diff_density_min -0.36
_refine_ls_extinction_method none
_refine_ls_goodness_of_fit_ref 1.07
_refine_ls_hydrogen_treatment constr
_refine_ls_matrix_type full
_refine_ls_number_parameters 154
_refine_ls_number_reflns 2988
_refine_ls_number_restraints 0
_refine_ls_restrained_S_all 1.07
_refine_ls_R_factor_all 0.075
_refine_ls_R_factor_gt 0.054
_refine_ls_shift/su_max_lt 0.001
_refine_ls_shift/su_mean 0.000
_refine_ls_structure_factor_coef Fsqd
_refine_ls_weighting_details 'calc w=1/[\s^2^(Fo^2^)+(0.0853P)^2^+0.305P] where P=(Fo^2^+2Fc^2^)/3'
_refine_ls_weighting_scheme calc
_refine_ls_wR_factor_gt 0.163
_refine_ls_wR_factor_ref 0.180
_reflns_number_gt 2055
_reflns_number_total 2988
_reflns_threshold_expression I>2\s(I)
_cod_data_source_file tk2555.cif
_cod_data_source_block I
_cod_depositor_comments
;
The following automatic conversions were performed:
'_symmetry_cell_setting' value 'Monoclinic' changed to 'monoclinic'
according to '/home/saulius/struct/CIF-dictionaries/cif_core.dic'
dictionary named 'cif_core.dic' version 2.4.1 from 2010-06-29.

Automatic conversion script
Id: cif_fix_enum 1527 2010-12-29 10:47:43Z saulius 

The following automatic conversions were performed:

'_symmetry_cell_setting' value 'Monoclinic' changed to 'monoclinic'
according to /home/saulius/struct/CIF-dictionaries/cif_core.dic
dictionary named 'cif_core.dic' version 2.4.1 from 2010-06-29.

Automatic conversion script
Id: cif_fix_values 1715 2011-07-08 13:25:40Z adriana 
;
_cod_original_cell_volume 1214.4(6)
_cod_original_sg_symbol_H-M 'P 21/n'
_cod_database_code 2224040
_cod_database_fobs_code 2224040

loop_
_symmetry_equiv_pos_as_xyz
'x, y, z'
'-x+1/2, y+1/2, -z+1/2'
'-x, -y, -z'
'x-1/2, -y-1/2, z-1/2'

loop_
_atom_site_type_symbol
_atom_site_label
_atom_site_fract_x
_atom_site_fract_y
_atom_site_fract_z
_atom_site_U_iso_or_equiv
_atom_site_adp_type
_atom_site_calc_flag
_atom_site_refinement_flags
_atom_site_occupancy
_atom_site_disorder_assembly
_atom_site_disorder_group
Cl Cl 0.67915(10) 0.11664(5) 0.96441(7) 0.0964(3) Uani d . 1 . .
O O2 0.29242(17) 0.21735(9) 0.00449(14) 0.0596(4) Uani d . 1 . .
C C14 0.1656(3) 0.10736(14) 0.1064(3) 0.0658(5) Uani d . 1 . .
H H14A 0.0836 0.0655 0.0908 0.079 Uiso calc R 1 . .
C C13 0.2634(3) 0.11657(13) 0.2411(2) 0.0626(5) Uani d . 1 . .
H H13A 0.3490 0.1566 0.2598 0.075 Uiso calc R 1 . .
C C10 0.1736(3) 0.15490(15) -0.0158(2) 0.0629(5) Uani d . 1 . .
C C12 0.2409(3) 0.06591(13) 0.3607(3) 0.0650(5) Uani d . 1 . .
C C5 0.4834(3) 0.13765(16) 0.5410(2) 0.0710(6) Uani d . 1 . .
H H5A 0.5052 0.1688 0.4666 0.085 Uiso calc R 1 . .
C C6 0.3508(3) 0.08210(12) 0.5095(2) 0.0587(5) Uani d . 1 . .
C C4 0.5843(3) 0.14810(17) 0.6800(3) 0.0774(7) Uani d . 1 . .
H H4A 0.6746 0.1854 0.6994 0.093 Uiso calc R 1 . .
O O1 0.1329(2) 0.01152(11) 0.3404(2) 0.0909(6) Uani d . 1 . .
C C3 0.5513(3) 0.10340(14) 0.7892(2) 0.0670(6) Uani d . 1 . .
C C11 0.2738(3) 0.25576(15) -0.1251(2) 0.0653(6) Uani d . 1 . .
C C2 0.4203(4) 0.04941(17) 0.7630(3) 0.0860(8) Uani d . 1 . .
H H2A 0.3984 0.0195 0.8386 0.103 Uiso calc R 1 . .
C C9 0.0819(3) 0.15581(19) -0.1574(3) 0.0800(7) Uani d . 1 . .
H H9A -0.0076 0.1203 -0.2009 0.096 Uiso calc R 1 . .
C C8 0.1463(3) 0.21949(18) -0.2252(3) 0.0783(7) Uani d . 1 . .
H H8A 0.1079 0.2343 -0.3224 0.094 Uiso calc R 1 . .
C C1 0.3202(4) 0.03911(16) 0.6244(3) 0.0844(8) Uani d . 1 . .
H H1A 0.2293 0.0023 0.6067 0.101 Uiso calc R 1 . .
C C7 0.3947(3) 0.32399(17) -0.1277(3) 0.0853(7) Uani d . 1 . .
H H7A 0.4700 0.3315 -0.0324 0.128 Uiso calc R 1 . .
H H7B 0.3355 0.3761 -0.1594 0.128 Uiso calc R 1 . .
H H7C 0.4572 0.3086 -0.1932 0.128 Uiso calc R 1 . .

loop_
_atom_site_aniso_label
_atom_site_aniso_U_11
_atom_site_aniso_U_22
_atom_site_aniso_U_33
_atom_site_aniso_U_12
_atom_site_aniso_U_13
_atom_site_aniso_U_23
Cl 0.1060(6) 0.1184(6) 0.0598(4) 0.0105(4) 0.0160(4) 0.0124(3)
O2 0.0562(8) 0.0653(8) 0.0492(7) 0.0017(6) 0.0026(6) -0.0025(6)
C14 0.0611(12) 0.0613(12) 0.0731(14) -0.0025(10) 0.0163(10) -0.0093(10)
C13 0.0600(12) 0.0571(11) 0.0675(13) -0.0025(9) 0.0137(10) -0.0028(9)
C10 0.0532(11) 0.0707(13) 0.0586(12) 0.0006(9) 0.0068(9) -0.0124(9)
C12 0.0682(13) 0.0501(11) 0.0779(14) -0.0017(10) 0.0231(11) -0.0008(10)
C5 0.0748(14) 0.0776(14) 0.0610(12) -0.0125(12) 0.0201(11) 0.0129(11)
C6 0.0644(12) 0.0462(10) 0.0682(12) 0.0024(9) 0.0232(10) 0.0047(9)
C4 0.0774(15) 0.0846(16) 0.0666(14) -0.0147(13) 0.0151(11) 0.0133(12)
O1 0.0971(13) 0.0774(11) 0.0948(13) -0.0329(10) 0.0224(10) -0.0050(9)
C3 0.0738(14) 0.0675(13) 0.0610(12) 0.0142(11) 0.0213(10) 0.0084(10)
C11 0.0633(12) 0.0738(13) 0.0535(11) 0.0127(10) 0.0088(9) -0.0016(9)
C2 0.104(2) 0.0835(17) 0.0741(16) -0.0067(15) 0.0314(15) 0.0243(13)
C9 0.0655(13) 0.1002(18) 0.0643(13) -0.0104(13) 0.0028(11) -0.0208(13)
C8 0.0738(14) 0.1012(18) 0.0504(11) 0.0100(13) 0.0030(10) -0.0061(11)
C1 0.0927(17) 0.0735(15) 0.0897(19) -0.0194(13) 0.0306(15) 0.0162(13)
C7 0.0932(18) 0.0817(16) 0.0752(15) 0.0017(14) 0.0154(14) 0.0149(13)

loop_
_atom_type_symbol
_atom_type_description
_atom_type_scat_dispersion_real
_atom_type_scat_dispersion_imag
_atom_type_scat_source
C C 0.0033 0.0016 'International Tables Vol C Tables 4.2.6.8 and 6.1.1.4'
H H 0.0000 0.0000 'International Tables Vol C Tables 4.2.6.8 and 6.1.1.4'
O O 0.0106 0.0060 'International Tables Vol C Tables 4.2.6.8 and 6.1.1.4'
Cl Cl 0.1484 0.1585 'International Tables Vol C Tables 4.2.6.8 and 6.1.1.4'

loop_
_geom_angle_atom_site_label_1
_geom_angle_atom_site_label_2
_geom_angle_atom_site_label_3
_geom_angle_site_symmetry_1
_geom_angle_site_symmetry_3
_geom_angle
_geom_angle_publ_flag
C11 O2 C10 . . 107.65(16) ?
C13 C14 C10 . . 126.5(2) ?
C13 C14 H14A . . 116.7 ?
C10 C14 H14A . . 116.7 ?
C14 C13 C12 . . 122.1(2) ?
C14 C13 H13A . . 118.9 ?
C12 C13 H13A . . 118.9 ?
C9 C10 O2 . . 108.0(2) ?
C9 C10 C14 . . 134.1(2) ?
O2 C10 C14 . . 117.89(17) ?
O1 C12 C13 . . 121.0(2) ?
O1 C12 C6 . . 119.8(2) ?
C13 C12 C6 . . 119.15(18) ?
C4 C5 C6 . . 121.3(2) ?
C4 C5 H5A . . 119.4 ?
C6 C5 H5A . . 119.4 ?
C5 C6 C1 . . 117.3(2) ?
C5 C6 C12 . . 123.70(19) ?
C1 C6 C12 . . 119.0(2) ?
C3 C4 C5 . . 119.4(2) ?
C3 C4 H4A . . 120.3 ?
C5 C4 H4A . . 120.3 ?
C2 C3 C4 . . 121.0(2) ?
C2 C3 Cl . . 119.68(19) ?
C4 C3 Cl . . 119.3(2) ?
C8 C11 O2 . . 109.3(2) ?
C8 C11 C7 . . 134.4(2) ?
O2 C11 C7 . . 116.28(19) ?
C3 C2 C1 . . 119.4(2) ?
C3 C2 H2A . . 120.3 ?
C1 C2 H2A . . 120.3 ?
C10 C9 C8 . . 107.5(2) ?
C10 C9 H9A . . 126.3 ?
C8 C9 H9A . . 126.3 ?
C11 C8 C9 . . 107.6(2) ?
C11 C8 H8A . . 126.2 ?
C9 C8 H8A . . 126.2 ?
C2 C1 C6 . . 121.6(2) ?
C2 C1 H1A . . 119.2 ?
C6 C1 H1A . . 119.2 ?
C11 C7 H7A . . 109.5 ?
C11 C7 H7B . . 109.5 ?
H7A C7 H7B . . 109.5 ?
C11 C7 H7C . . 109.5 ?
H7A C7 H7C . . 109.5 ?
H7B C7 H7C . . 109.5 ?

loop_
_geom_bond_atom_site_label_1
_geom_bond_atom_site_label_2
_geom_bond_site_symmetry_2
_geom_bond_distance
_geom_bond_publ_flag
Cl C3 . 1.731(2) ?
O2 C11 . 1.358(3) ?
O2 C10 . 1.370(3) ?
C14 C13 . 1.328(3) ?
C14 C10 . 1.415(3) ?
C14 H14A . 0.9300 ?
C13 C12 . 1.460(3) ?
C13 H13A . 0.9300 ?
C10 C9 . 1.360(3) ?
C12 O1 . 1.217(3) ?
C12 C6 . 1.485(3) ?
C5 C4 . 1.372(3) ?
C5 C6 . 1.373(3) ?
C5 H5A . 0.9300 ?
C6 C1 . 1.385(3) ?
C4 C3 . 1.361(3) ?
C4 H4A . 0.9300 ?
C3 C2 . 1.349(4) ?
C11 C8 . 1.340(3) ?
C11 C7 . 1.479(4) ?
C2 C1 . 1.367(4) ?
C2 H2A . 0.9300 ?
C9 C8 . 1.388(4) ?
C9 H9A . 0.9300 ?
C8 H8A . 0.9300 ?
C1 H1A . 0.9300 ?
C7 H7A . 0.9600 ?
C7 H7B . 0.9600 ?
C7 H7C . 0.9600 ?

loop_
_geom_hbond_atom_site_label_D
_geom_hbond_atom_site_label_H
_geom_hbond_atom_site_label_A
_geom_hbond_site_symmetry_A
_geom_hbond_distance_DH
_geom_hbond_distance_HA
_geom_hbond_distance_DA
_geom_hbond_angle_DHA
_geom_hbond_publ_flag
C9 H9A O1 3_555 0.93 2.53 3.380(4) 153 yes
C14 H14A O1 . 0.93 2.47 2.795(2) 100 yes

loop_
_cod_related_entry_id
_cod_related_entry_database
_cod_related_entry_code
1 ChemSpider 4792621
